data_1569562
loop_
_publ_author_name
'Sun, Jiyu'
'Decato, Daniel A.'
'Bryantsev, Vyacheslav S.'
'John, Eric A.'
'Berryman, Orion B.'

_publ_section_title
;
 The interplay between hydrogen and halogen bonding: substituent effects
 and their role in the hydrogen bond enhanced halogen bond.
;
_journal_issue 33
_journal_name_full 'Chemical science'
_journal_page_first 8924
_journal_page_last 8935
_journal_paper_doi 10.1039/d3sc02348f
_journal_volume 14
_journal_year 2023
_chemical_formula_moiety 'C25 H10 F9 I2 N'
_chemical_formula_sum 'C25 H10 F9 I2 N'
_chemical_formula_weight 749.14
_space_group_crystal_system monoclinic
_space_group_IT_number 14
_space_group_name_Hall '-P 2ybc'
_space_group_name_H-M_alt 'P 1 21/c 1'
_atom_sites_solution_hydrogens mixed
_atom_sites_solution_primary dual
_audit_creation_date 2023-01-29
_audit_creation_method
;
Olex2 1.5
(compiled 2022.04.07 svn.rca3783a0 for OlexSys, GUI svn.r6498)
;
_audit_update_record
;
2023-01-30 deposited with the CCDC.	2023-07-20 downloaded from the CCDC.
;
_cell_angle_alpha 90
_cell_angle_beta 103.370(2)
_cell_angle_gamma 90
_cell_formula_units_Z 4
_cell_length_a 17.0483(14)
_cell_length_b 4.7023(4)
_cell_length_c 30.687(3)
_cell_measurement_reflns_used 9885
_cell_measurement_temperature 105
_cell_measurement_theta_max 27.366
_cell_measurement_theta_min 3.074
_cell_volume 2393.4(4)
_computing_cell_refinement 'SAINT v8.37A (Bruker, 2015)'
_computing_data_collection 'APEX3 (Bruker-AXS, 2016)'
_computing_data_reduction 'SAINT v8.37A (Bruker, 2015)'
_computing_molecular_graphics 'Olex2 1.5 (Dolomanov et al., 2009)'
_computing_publication_material 'Olex2 1.5 (Dolomanov et al., 2009)'
_computing_structure_refinement 'ShelXL (Sheldrick, 2015)'
_computing_structure_solution 'ShelXT (Sheldrick, 2015)'
_diffrn_ambient_temperature 105
_diffrn_detector 'Bruker Photon-100 area detector'
_diffrn_detector_area_resol_mean 10.5
_diffrn_detector_type 'CMOS area detector'
_diffrn_measured_fraction_theta_full 0.998
_diffrn_measured_fraction_theta_max 0.998
_diffrn_measurement_device 'Fixed Chi Three-Circle Diffractometer'
_diffrn_measurement_device_type 'Bruker D8 VENTURE Duo'
_diffrn_measurement_method '\w and \f scans'
_diffrn_radiation_monochromator 'TRIUMPH graphite'
_diffrn_radiation_probe x-ray
_diffrn_radiation_type MoK\a
_diffrn_radiation_wavelength 0.71073
_diffrn_reflns_av_R_equivalents 0.0667
_diffrn_reflns_av_unetI/netI 0.0419
_diffrn_reflns_Laue_measured_fraction_full 0.998
_diffrn_reflns_Laue_measured_fraction_max 0.998
_diffrn_reflns_limit_h_max 22
_diffrn_reflns_limit_h_min -21
_diffrn_reflns_limit_k_max 6
_diffrn_reflns_limit_k_min -6
_diffrn_reflns_limit_l_max 39
_diffrn_reflns_limit_l_min -39
_diffrn_reflns_number 51830
_diffrn_reflns_point_group_measured_fraction_full 0.998
_diffrn_reflns_point_group_measured_fraction_max 0.998
_diffrn_reflns_theta_full 25.242
_diffrn_reflns_theta_max 27.536
_diffrn_reflns_theta_min 3.073
_diffrn_source 'sealed tube'
_diffrn_source_type fine-focus
_diffrn_standards_number 0
_exptl_absorpt_coefficient_mu 2.714
_exptl_absorpt_correction_T_max 0.6468
_exptl_absorpt_correction_T_min 0.5063
_exptl_absorpt_correction_type multi-scan
_exptl_absorpt_process_details
'SADABS-2016/2 (Bruker,2016/2) was used for absorption correction. wR2(int) was 0.0760 before and 0.0603 after correction. The Ratio of minimum to maximum transmission is 0.7828. The \l/2 correction factor is Not present.'
_exptl_crystal_colour yellow
_exptl_crystal_colour_primary yellow
_exptl_crystal_density_diffrn 2.079
_exptl_crystal_description needle
_exptl_crystal_F_000 1416
_exptl_crystal_size_max 0.46
_exptl_crystal_size_mid 0.02
_exptl_crystal_size_min 0.01
_refine_diff_density_max 1.080
_refine_diff_density_min -0.810
_refine_diff_density_rms 0.128
_refine_ls_extinction_method none
_refine_ls_goodness_of_fit_ref 1.060
_refine_ls_hydrogen_treatment mixed
_refine_ls_matrix_type full
_refine_ls_number_parameters 342
_refine_ls_number_reflns 5489
_refine_ls_number_restraints 2
_refine_ls_restrained_S_all 1.060
_refine_ls_R_factor_all 0.0598
_refine_ls_R_factor_gt 0.0364
_refine_ls_shift/su_max 0.002
_refine_ls_shift/su_mean 0.000
_refine_ls_structure_factor_coef Fsqd
_refine_ls_weighting_details 'w=1/[\s^2^(Fo^2^)+(0.0353P)^2^+4.0864P] where P=(Fo^2^+2Fc^2^)/3'
_refine_ls_weighting_scheme calc
_refine_ls_wR_factor_gt 0.0734
_refine_ls_wR_factor_ref 0.0805
_reflns_Friedel_coverage 0.000
_reflns_number_gt 4239
_reflns_number_total 5489
_reflns_threshold_expression 'I > 2\s(I)'
_cod_data_source_file d3sc02348f2.cif
_cod_data_source_block umt_ob112
_cod_depositor_comments
;
The following automatic conversions were performed:

data item '_diffrn_radiation_probe' value 'X-ray' was changed to
'x-ray' in accordance with the
/home/data/users/saulius/crontab/automatic-downloads/rss-feeds/RSC/lib/dictionaries/cif_core.dic
dictionary named 'cif_core.dic' version 2.4.2 last updated on
2011-04-26.

Automatic conversion script
Id: cif_fix_values 8170 2020-07-09 18:12:32Z antanas 

 Adding full bibliography for 1569562--1569572.cif.
;
_cod_original_cell_volume 2393.4(3)
_cod_database_code 1569562
_shelx_shelxl_version_number 2018/3
_shelx_space_group_comment
;
The symmetry employed for this shelxl refinement is uniquely defined
by the following loop, which should always be used as a source of
symmetry information in preference to the above space-group names.
They are only intended as comments.
;
_shelx_estimated_absorpt_t_max 0.973
_shelx_estimated_absorpt_t_min 0.368
_olex2_refinement_description
;
1. Restrained distances
 N1-H1B = N1-H1A
 0.87 with sigma of 0.02
2.a Aromatic/amide H refined with riding coordinates:
 C3(H3), C5(H5), C11(H11), C12(H12), C14(H14), C19(H19), C20(H20), C22(H22)
;
_olex2_submission_special_instructions 'No special instructions were received'

loop_
_space_group_symop_operation_xyz
'x, y, z'
'-x, y+1/2, -z+1/2'
'-x, -y, -z'
'x, -y-1/2, z-1/2'

loop_
_atom_site_label
_atom_site_type_symbol
_atom_site_fract_x
_atom_site_fract_y
_atom_site_fract_z
_atom_site_U_iso_or_equiv
_atom_site_adp_type
_atom_site_occupancy
_atom_site_site_symmetry_order
_atom_site_calc_flag
_atom_site_refinement_flags_posn
_atom_site_refinement_flags_adp
_atom_site_refinement_flags_occupancy
_atom_site_disorder_assembly
_atom_site_disorder_group
I1 I 0.26855(2) 0.05619(6) 0.72956(2) 0.02395(8) Uani 1 1 d . . . . .
I2 I 0.52649(2) 0.85644(7) 0.69852(2) 0.02903(9) Uani 1 1 d . . . . .
F1 F 0.09374(15) 1.2162(5) 0.46767(8) 0.0292(6) Uani 1 1 d . . . . .
F2 F 0.13530(16) 0.8481(6) 0.43908(8) 0.0321(6) Uani 1 1 d . . . . .
F3 F 0.02898(14) 0.8237(6) 0.46436(8) 0.0337(7) Uani 1 1 d . . . . .
F4 F -0.13099(14) -0.3048(5) 0.69116(8) 0.0266(6) Uani 1 1 d . . . . .
F5 F -0.09508(14) -0.7023(5) 0.66833(8) 0.0261(6) Uani 1 1 d . . . . .
F6 F -0.12421(14) -0.3521(6) 0.62255(8) 0.0315(6) Uani 1 1 d . . . . .
F7 F 0.59235(18) 1.7643(7) 0.53045(10) 0.0494(8) Uani 1 1 d . . . . .
F8 F 0.6683(3) 1.4272(8) 0.52209(14) 0.0847(14) Uani 1 1 d . . . . .
F9 F 0.7103(2) 1.7539(9) 0.57010(12) 0.0742(12) Uani 1 1 d . . . . .
N1 N 0.3043(2) 0.5916(8) 0.63766(11) 0.0193(8) Uani 1 1 d D . . . .
H1A H 0.3514(15) 0.656(10) 0.6451(15) 0.031(13) Uiso 1 1 d D . . . .
H1B H 0.293(3) 0.453(7) 0.6522(13) 0.025(13) Uiso 1 1 d D . . . .
C1 C 0.2553(2) 0.6769(8) 0.59844(12) 0.0158(8) Uani 1 1 d . . . . .
C2 C 0.1761(2) 0.5675(8) 0.58436(12) 0.0151(8) Uani 1 1 d . . . . .
C3 C 0.1263(2) 0.6572(8) 0.54422(12) 0.0151(8) Uani 1 1 d . . . . .
H3 H 0.073044 0.584548 0.535209 0.018 Uiso 1 1 calc R . . . .
C4 C 0.1538(2) 0.8518(9) 0.51717(12) 0.0154(8) Uani 1 1 d . . . . .
C5 C 0.2312(2) 0.9616(9) 0.53051(13) 0.0180(8) Uani 1 1 d . . . . .
H5 H 0.249697 1.095644 0.511999 0.022 Uiso 1 1 calc R . . . .
C6 C 0.2821(2) 0.8768(8) 0.57092(13) 0.0165(8) Uani 1 1 d . . . . .
C7 C 0.1495(2) 0.3621(8) 0.61231(13) 0.0152(8) Uani 1 1 d . . . . .
C8 C 0.1321(2) 0.1893(8) 0.63721(13) 0.0161(8) Uani 1 1 d . . . . .
C9 C 0.1053(2) -0.0176(8) 0.66450(12) 0.0149(8) Uani 1 1 d . . . . .
C10 C 0.1539(2) -0.1127(8) 0.70516(12) 0.0140(8) Uani 1 1 d . . . . .
C11 C 0.1257(2) -0.3146(9) 0.73054(13) 0.0180(8) Uani 1 1 d . . . . .
H11 H 0.159648 -0.380842 0.757667 0.022 Uiso 1 1 calc R . . . .
C12 C 0.0480(2) -0.4208(9) 0.71660(13) 0.0171(8) Uani 1 1 d . . . . .
H12 H 0.028675 -0.559443 0.734072 0.021 Uiso 1 1 calc R . . . .
C13 C -0.0010(2) -0.3236(8) 0.67717(13) 0.0159(8) Uani 1 1 d . . . . .
C14 C 0.0275(2) -0.1282(8) 0.65100(12) 0.0156(8) Uani 1 1 d . . . . .
H14 H -0.006276 -0.068225 0.623422 0.019 Uiso 1 1 calc R . . . .
C15 C 0.3627(2) 0.9853(9) 0.58459(14) 0.0207(9) Uani 1 1 d . . . . .
C16 C 0.4305(2) 1.0643(10) 0.59798(13) 0.0214(9) Uani 1 1 d . . . . .
C17 C 0.5120(2) 1.1605(9) 0.60911(13) 0.0191(8) Uani 1 1 d . . . . .
C18 C 0.5662(2) 1.0885(9) 0.64935(13) 0.0209(9) Uani 1 1 d . . . . .
C19 C 0.6463(3) 1.1713(11) 0.65783(15) 0.0307(11) Uani 1 1 d . . . . .
H19 H 0.682746 1.115392 0.684815 0.037 Uiso 1 1 calc R . . . .
C20 C 0.6732(3) 1.3372(11) 0.62652(16) 0.0317(11) Uani 1 1 d . . . . .
H20 H 0.728012 1.395280 0.632170 0.038 Uiso 1 1 calc R . . . .
C21 C 0.6202(2) 1.4167(10) 0.58737(14) 0.0237(9) Uani 1 1 d . . . . .
C22 C 0.5402(2) 1.3301(10) 0.57884(14) 0.0236(9) Uani 1 1 d . . . . .
H22 H 0.504062 1.387774 0.551854 0.028 Uiso 1 1 calc R . . . .
C23 C 0.1031(2) 0.9353(9) 0.47262(13) 0.0205(9) Uani 1 1 d . . . . .
C24 C -0.0873(2) -0.4203(9) 0.66410(13) 0.0182(9) Uani 1 1 d . . . . .
C25 C 0.6484(3) 1.5858(11) 0.55281(17) 0.0351(12) Uani 1 1 d . . . . .

loop_
_atom_site_aniso_label
_atom_site_aniso_U_11
_atom_site_aniso_U_22
_atom_site_aniso_U_33
_atom_site_aniso_U_23
_atom_site_aniso_U_13
_atom_site_aniso_U_12
I1 0.02093(14) 0.02963(16) 0.02102(15) 0.00088(12) 0.00429(10) 0.00011(12)
I2 0.02317(15) 0.03863(18) 0.02479(16) 0.00232(13) 0.00453(11) -0.00139(13)
F1 0.0409(15) 0.0211(14) 0.0208(13) 0.0039(10) -0.0025(11) 0.0011(11)
F2 0.0394(15) 0.0448(17) 0.0127(12) -0.0002(11) 0.0070(11) 0.0064(13)
F3 0.0199(13) 0.0478(17) 0.0267(14) 0.0161(12) -0.0082(10) -0.0135(12)
F4 0.0195(12) 0.0307(15) 0.0327(14) -0.0092(11) 0.0124(11) -0.0034(11)
F5 0.0264(13) 0.0176(14) 0.0365(15) -0.0021(11) 0.0120(11) -0.0054(10)
F6 0.0231(13) 0.0491(17) 0.0189(13) 0.0098(12) -0.0023(10) -0.0140(12)
F7 0.0433(18) 0.059(2) 0.0503(19) 0.0173(16) 0.0190(15) -0.0030(16)
F8 0.150(4) 0.051(2) 0.090(3) 0.002(2) 0.102(3) 0.006(2)
F9 0.048(2) 0.103(3) 0.064(2) 0.026(2) -0.0041(17) -0.046(2)
N1 0.0144(17) 0.027(2) 0.0158(18) 0.0052(15) 0.0017(14) -0.0034(15)
C1 0.0169(19) 0.019(2) 0.0135(19) -0.0020(16) 0.0071(15) 0.0015(16)
C2 0.0167(19) 0.015(2) 0.0149(19) -0.0012(16) 0.0067(15) -0.0010(15)
C3 0.0126(18) 0.017(2) 0.0164(19) -0.0016(16) 0.0054(15) -0.0028(16)
C4 0.0138(18) 0.020(2) 0.0142(19) -0.0001(16) 0.0064(15) -0.0002(16)
C5 0.020(2) 0.021(2) 0.016(2) 0.0023(16) 0.0083(16) -0.0030(17)
C6 0.0146(18) 0.022(2) 0.0159(19) -0.0012(16) 0.0083(15) -0.0001(16)
C7 0.0129(18) 0.017(2) 0.015(2) -0.0035(16) 0.0027(15) -0.0020(15)
C8 0.0155(19) 0.018(2) 0.0134(19) -0.0029(16) 0.0011(15) 0.0007(16)
C9 0.0187(19) 0.016(2) 0.0116(18) -0.0020(15) 0.0061(15) 0.0020(16)
C10 0.0137(18) 0.018(2) 0.0108(18) -0.0011(15) 0.0039(14) 0.0015(15)
C11 0.0179(19) 0.021(2) 0.015(2) 0.0016(16) 0.0042(15) 0.0038(16)
C12 0.023(2) 0.017(2) 0.0142(19) 0.0026(16) 0.0100(16) 0.0020(16)
C13 0.020(2) 0.014(2) 0.0152(19) -0.0031(15) 0.0081(16) 0.0025(16)
C14 0.020(2) 0.016(2) 0.0115(18) 0.0005(15) 0.0061(15) 0.0027(16)
C15 0.017(2) 0.025(2) 0.021(2) 0.0028(17) 0.0075(16) -0.0003(17)
C16 0.018(2) 0.029(2) 0.019(2) -0.0004(18) 0.0073(16) -0.0014(18)
C17 0.0139(19) 0.026(2) 0.019(2) -0.0037(17) 0.0058(16) -0.0005(17)
C18 0.021(2) 0.024(2) 0.020(2) -0.0034(17) 0.0089(17) -0.0018(17)
C19 0.019(2) 0.044(3) 0.026(2) -0.002(2) -0.0005(18) -0.001(2)
C20 0.016(2) 0.044(3) 0.034(3) -0.006(2) 0.0044(19) -0.012(2)
C21 0.017(2) 0.032(3) 0.025(2) -0.0062(19) 0.0102(17) -0.0067(18)
C22 0.017(2) 0.031(3) 0.023(2) -0.0004(18) 0.0036(17) -0.0022(18)
C23 0.022(2) 0.026(2) 0.015(2) 0.0005(17) 0.0068(16) -0.0043(18)
C24 0.020(2) 0.022(2) 0.015(2) -0.0021(16) 0.0075(16) -0.0017(17)
C25 0.024(2) 0.046(3) 0.038(3) -0.001(2) 0.012(2) -0.009(2)

loop_
_atom_type_symbol
_atom_type_description
_atom_type_scat_dispersion_real
_atom_type_scat_dispersion_imag
_atom_type_scat_source
C C 0.0033 0.0016 'International Tables Vol C Tables 4.2.6.8 and 6.1.1.4'
H H 0.0000 0.0000 'International Tables Vol C Tables 4.2.6.8 and 6.1.1.4'
F F 0.0171 0.0103 'International Tables Vol C Tables 4.2.6.8 and 6.1.1.4'
I I -0.4742 1.8119 'International Tables Vol C Tables 4.2.6.8 and 6.1.1.4'
N N 0.0061 0.0033 'International Tables Vol C Tables 4.2.6.8 and 6.1.1.4'

loop_
_geom_angle_atom_site_label_1
_geom_angle_atom_site_label_2
_geom_angle_atom_site_label_3
_geom_angle
_geom_angle_site_symmetry_1
_geom_angle_site_symmetry_3
_geom_angle_publ_flag
N1 C1 C2 120.8(4) . . ?
N1 C1 C6 120.7(4) . . ?
C6 C1 C2 118.6(3) . . ?
C1 C2 C7 118.3(3) . . ?
C3 C2 C1 120.2(4) . . ?
C3 C2 C7 121.5(3) . . ?
C4 C3 C2 120.6(4) . . ?
C3 C4 C5 119.9(4) . . ?
C3 C4 C23 121.2(3) . . ?
C5 C4 C23 118.8(4) . . ?
C4 C5 C6 120.6(4) . . ?
C1 C6 C15 118.9(4) . . ?
C5 C6 C1 120.1(4) . . ?
C5 C6 C15 121.0(4) . . ?
C8 C7 C2 175.9(4) . . ?
C7 C8 C9 175.5(4) . . ?
C10 C9 C8 122.5(3) . . ?
C14 C9 C8 119.4(3) . . ?
C14 C9 C10 118.0(3) . . ?
C9 C10 I1 120.7(3) . . ?
C11 C10 I1 118.6(3) . . ?
C11 C10 C9 120.7(4) . . ?
C10 C11 C12 120.3(4) . . ?
C13 C12 C11 119.5(4) . . ?
C12 C13 C14 120.5(4) . . ?
C12 C13 C24 119.4(4) . . ?
C14 C13 C24 120.1(3) . . ?
C13 C14 C9 120.9(4) . . ?
C16 C15 C6 176.2(5) . . ?
C15 C16 C17 173.9(4) . . ?
C18 C17 C16 122.8(4) . . ?
C22 C17 C16 119.3(4) . . ?
C22 C17 C18 117.9(4) . . ?
C17 C18 I2 120.2(3) . . ?
C19 C18 I2 118.6(3) . . ?
C19 C18 C17 121.2(4) . . ?
C18 C19 C20 119.6(4) . . ?
C21 C20 C19 119.9(4) . . ?
C20 C21 C22 120.2(4) . . ?
C20 C21 C25 120.7(4) . . ?
C22 C21 C25 119.1(4) . . ?
C21 C22 C17 121.2(4) . . ?
F1 C23 F2 106.0(3) . . ?
F1 C23 F3 106.5(3) . . ?
F1 C23 C4 113.2(3) . . ?
F2 C23 C4 111.7(3) . . ?
F3 C23 F2 105.8(3) . . ?
F3 C23 C4 113.1(3) . . ?
F4 C24 C13 111.0(3) . . ?
F5 C24 F4 104.9(3) . . ?
F5 C24 C13 112.7(3) . . ?
F6 C24 F4 106.7(3) . . ?
F6 C24 F5 107.3(3) . . ?
F6 C24 C13 113.7(3) . . ?
F7 C25 C21 113.0(4) . . ?
F8 C25 F7 105.2(4) . . ?
F8 C25 F9 108.2(4) . . ?
F8 C25 C21 112.9(4) . . ?
F9 C25 F7 103.8(4) . . ?
F9 C25 C21 113.0(4) . . ?

loop_
_geom_bond_atom_site_label_1
_geom_bond_atom_site_label_2
_geom_bond_distance
_geom_bond_site_symmetry_2
_geom_bond_publ_flag
I1 C10 2.083(4) . ?
I2 C18 2.097(4) . ?
F1 C23 1.335(5) . ?
F2 C23 1.338(5) . ?
F3 C23 1.337(5) . ?
F4 C24 1.351(4) . ?
F5 C24 1.342(5) . ?
F6 C24 1.324(4) . ?
F7 C25 1.336(6) . ?
F8 C25 1.308(6) . ?
F9 C25 1.328(6) . ?
N1 C1 1.358(5) . ?
C1 C2 1.416(5) . ?
C1 C6 1.409(5) . ?
C2 C3 1.389(5) . ?
C2 C7 1.433(5) . ?
C3 C4 1.387(5) . ?
C4 C5 1.388(5) . ?
C4 C23 1.491(5) . ?
C5 C6 1.397(5) . ?
C6 C15 1.435(5) . ?
C7 C8 1.199(5) . ?
C8 C9 1.426(5) . ?
C9 C10 1.401(5) . ?
C9 C14 1.396(5) . ?
C10 C11 1.383(5) . ?
C11 C12 1.387(5) . ?
C12 C13 1.380(5) . ?
C13 C14 1.381(5) . ?
C13 C24 1.503(5) . ?
C15 C16 1.193(6) . ?
C16 C17 1.427(5) . ?
C17 C18 1.402(6) . ?
C17 C22 1.391(6) . ?
C18 C19 1.386(6) . ?
C19 C20 1.395(7) . ?
C20 C21 1.378(6) . ?
C21 C22 1.388(6) . ?
C21 C25 1.491(6) . ?
